data_7021403
loop_
_publ_author_name
'Rossini, Aaron J.'
'Macgregor, Alan W.'
'Smith, Anita S.'
'Schatte, Gabriele'
'Schurko, Robert W.'
'Briand, Glen G.'

_publ_section_title
;
 Structural variation in ethylenediamine and -diphosphine adducts of
 (2,6-Me2C6H3S)2Pb: a single crystal X-ray diffraction and (207)Pb
 solid-state NMR spectroscopy study.
;
_journal_issue 26
_journal_name_full 'Dalton transactions (Cambridge, England : 2003)'
_journal_page_first 9533
_journal_page_last 9546
_journal_paper_doi 10.1039/c3dt33070b
_journal_volume 42
_journal_year 2013
_chemical_formula_moiety 'C58 H60 P2 Pb2 S4'
_chemical_formula_sum 'C58 H60 P2 Pb2 S4'
_chemical_formula_weight 1361.62
_chemical_name_systematic
;
?
;
_space_group_crystal_system triclinic
_space_group_IT_number 2
_space_group_name_Hall '-P 1'
_space_group_name_H-M_alt 'P -1'
_symmetry_space_group_name_Hall '-P 1'
_symmetry_space_group_name_H-M 'P -1'
_atom_sites_solution_hydrogens geom
_atom_sites_solution_primary direct
_atom_sites_solution_secondary difmap
_audit_creation_method 'manual editing of SHELXL-2012 template'
_cell_angle_alpha 87.0455(9)
_cell_angle_beta 71.5348(10)
_cell_angle_gamma 81.6016(7)
_cell_formula_units_Z 1
_cell_length_a 10.0551(2)
_cell_length_b 11.3774(2)
_cell_length_c 12.8875(3)
_cell_measurement_reflns_used 30250
_cell_measurement_temperature 173(2)
_cell_measurement_theta_max 33.14
_cell_measurement_theta_min 1.00
_cell_volume 1383.42(5)
_computing_cell_refinement 'HKL DENZO and SCALEPACK, Bruker AXS/Nonius'
_computing_data_collection 'COLLECT, Bruker AXS/Nonius'
_computing_data_reduction 'HKL DENZO and SCALEPACK, Bruker AXS/Nonius'
_computing_molecular_graphics 'XP (SHELXTL-NT v6.14, Bruker AXS)'
_computing_publication_material 'WinGX v1.80.05 2009 (L. J. Farrugia)'
_computing_structure_refinement 'SHELXL-2012 (Sheldrick, 2008)'
_computing_structure_solution 'SHELXS-97 (Sheldrick, 2008)'
_diffrn_ambient_temperature 173(2)
_diffrn_detector_area_resol_mean 9
_diffrn_measured_fraction_theta_full 1.000
_diffrn_measured_fraction_theta_max 1.000
_diffrn_measurement_device '95mm CCD camera on \k-goniostat'
_diffrn_measurement_device_type 'KappaCCD (BruKer AXS-Nonius, FR540C)'
_diffrn_measurement_method 'CCD rotation images, thick slices'
_diffrn_radiation_monochromator 'horizonally mounted graphite crystal'
_diffrn_radiation_source 'Nonius FR590D, fine-focus sealed tube'
_diffrn_radiation_type MoK\a
_diffrn_radiation_wavelength 0.71073
_diffrn_reflns_av_R_equivalents 0.0783
_diffrn_reflns_av_unetI/netI 0.0569
_diffrn_reflns_Laue_measured_fraction_full 1.000
_diffrn_reflns_Laue_measured_fraction_max 1.000
_diffrn_reflns_limit_h_max 13
_diffrn_reflns_limit_h_min -13
_diffrn_reflns_limit_k_max 15
_diffrn_reflns_limit_k_min -15
_diffrn_reflns_limit_l_max 17
_diffrn_reflns_limit_l_min -17
_diffrn_reflns_number 28280
_diffrn_reflns_point_group_measured_fraction_full 1.000
_diffrn_reflns_point_group_measured_fraction_max 1.000
_diffrn_reflns_theta_full 25.242
_diffrn_reflns_theta_max 28.278
_diffrn_reflns_theta_min 1.666
_exptl_absorpt_coefficient_mu 6.321
_exptl_absorpt_correction_T_max 0.743
_exptl_absorpt_correction_T_min 0.632
_exptl_absorpt_correction_type multi-scan
_exptl_absorpt_process_details 'HKL Scalepack (Otwinowski & Minor 1997)'
_exptl_crystal_colour yellow-orange
_exptl_crystal_density_diffrn 1.634
_exptl_crystal_density_method 'not measured'
_exptl_crystal_description rod
_exptl_crystal_F_000 666
_exptl_crystal_size_max 0.080
_exptl_crystal_size_mid 0.050
_exptl_crystal_size_min 0.050
_refine_diff_density_max 2.037
_refine_diff_density_min -1.779
_refine_diff_density_rms 0.246
_refine_ls_extinction_method none
_refine_ls_goodness_of_fit_ref 1.049
_refine_ls_hydrogen_treatment constr
_refine_ls_matrix_type full
_refine_ls_number_parameters 302
_refine_ls_number_reflns 6863
_refine_ls_number_restraints 0
_refine_ls_restrained_S_all 1.049
_refine_ls_R_factor_all 0.0490
_refine_ls_R_factor_gt 0.0381
_refine_ls_shift/su_max 0.007
_refine_ls_shift/su_mean 0.000
_refine_ls_structure_factor_coef Fsqd
_refine_ls_weighting_details
;
w=1/[\s^2^(Fo^2^)+(0.0239P)^2^+3.7127P]
where P=(Fo^2^+2Fc^2^)/3
;
_refine_ls_weighting_scheme calc
_refine_ls_wR_factor_gt 0.0731
_refine_ls_wR_factor_ref 0.0766
_reflns_Friedel_coverage 0.000
_reflns_number_gt 6041
_reflns_number_total 6863
_reflns_threshold_expression 'I > 2\s(I)'
_cod_data_source_file c3dt33070b.txt
_cod_data_source_block 11
_cod_database_code 7021403
_shelx_space_group_comment
;
The symmetry employed for this shelxl refinement is uniquely defined
by the following loop, which should always be used as a source of
symmetry information in preference to the above space-group names.
They are only intended as comments.
;
_shelx_estimated_absorpt_t_min 0.632
_shelx_estimated_absorpt_t_max 0.743

loop_
_space_group_symop_operation_xyz
'x, y, z'
'-x, -y, -z'

loop_
_atom_site_label
_atom_site_type_symbol
_atom_site_fract_x
_atom_site_fract_y
_atom_site_fract_z
_atom_site_U_iso_or_equiv
_atom_site_adp_type
_atom_site_occupancy
_atom_site_site_symmetry_order
_atom_site_calc_flag
_atom_site_refinement_flags_posn
_atom_site_refinement_flags_adp
Pb1 Pb 0.55694(2) 0.81671(2) 0.08521(2) 0.02161(6) Uani 1 1 d . .
P1 P 0.56350(12) 0.66837(9) -0.08514(9) 0.0164(2) Uani 1 1 d . .
S1 S 0.30522(13) 0.75862(10) 0.18182(10) 0.0273(3) Uani 1 1 d . .
S2 S 0.69838(13) 0.63555(10) 0.15520(10) 0.0254(3) Uani 1 1 d . .
C1 C 0.4663(5) 0.5423(4) -0.0356(4) 0.0197(9) Uani 1 1 d . .
H1A H 0.3676 0.5722 0.0075 0.024 Uiso 1 1 calc R U
H1B H 0.4634 0.4982 -0.0989 0.024 Uiso 1 1 calc R U
C11 C 0.2207(5) 0.9063(4) 0.2202(4) 0.0221(9) Uani 1 1 d . .
C12 C 0.1795(5) 0.9837(4) 0.1445(4) 0.0242(10) Uani 1 1 d . .
C13 C 0.1126(5) 1.0988(4) 0.1774(5) 0.0317(11) Uani 1 1 d . .
H13 H 0.0856 1.1522 0.1261 0.038 Uiso 1 1 calc . U
C14 C 0.0857(5) 1.1351(4) 0.2825(5) 0.0347(12) Uani 1 1 d . .
H14 H 0.0419 1.2137 0.3035 0.042 Uiso 1 1 calc . U
C15 C 0.1223(6) 1.0574(5) 0.3581(5) 0.0354(12) Uani 1 1 d . .
H15 H 0.1002 1.0828 0.4314 0.042 Uiso 1 1 calc . U
C16 C 0.1906(5) 0.9430(5) 0.3293(4) 0.0297(11) Uani 1 1 d . .
C17 C 0.2024(6) 0.9452(4) 0.0293(4) 0.0330(12) Uani 1 1 d . .
H17A H 0.3040 0.9343 -0.0108 0.040 Uiso 1 1 calc R U
H17B H 0.1534 1.0062 -0.0072 0.040 Uiso 1 1 calc R U
H17C H 0.1649 0.8701 0.0311 0.040 Uiso 1 1 calc R U
C18 C 0.2306(7) 0.8617(5) 0.4131(5) 0.0435(14) Uani 1 1 d . .
H18A H 0.1977 0.9017 0.4841 0.052 Uiso 1 1 calc R U
H18B H 0.3338 0.8410 0.3909 0.052 Uiso 1 1 calc R U
H18C H 0.1866 0.7892 0.4192 0.052 Uiso 1 1 calc R U
C21 C 0.6965(5) 0.6967(4) 0.2801(4) 0.0207(9) Uani 1 1 d . .
C22 C 0.7992(5) 0.7681(4) 0.2809(4) 0.0226(9) Uani 1 1 d . .
C23 C 0.8004(6) 0.8088(4) 0.3805(4) 0.0331(12) Uani 1 1 d . .
H23 H 0.8698 0.8566 0.3818 0.040 Uiso 1 1 calc . U
C24 C 0.7033(7) 0.7813(5) 0.4766(5) 0.0398(14) Uani 1 1 d . .
H24 H 0.7059 0.8097 0.5439 0.048 Uiso 1 1 calc . U
C25 C 0.6006(6) 0.7116(5) 0.4758(4) 0.0350(12) Uani 1 1 d . .
H25 H 0.5322 0.6943 0.5427 0.042 Uiso 1 1 calc . U
C26 C 0.5971(5) 0.6670(4) 0.3784(4) 0.0252(10) Uani 1 1 d . .
C27 C 0.9097(6) 0.8009(5) 0.1770(4) 0.0359(12) Uani 1 1 d . .
H27A H 0.9439 0.8739 0.1888 0.043 Uiso 1 1 calc R U
H27B H 0.8676 0.8137 0.1177 0.043 Uiso 1 1 calc R U
H27C H 0.9890 0.7363 0.1573 0.043 Uiso 1 1 calc R U
C28 C 0.4887(6) 0.5888(5) 0.3800(5) 0.0359(12) Uani 1 1 d . .
H28A H 0.5362 0.5091 0.3550 0.043 Uiso 1 1 calc R U
H28B H 0.4349 0.6222 0.3314 0.043 Uiso 1 1 calc R U
H28C H 0.4241 0.5839 0.4547 0.043 Uiso 1 1 calc R U
C31 C 0.7323(5) 0.6045(4) -0.1786(4) 0.0194(9) Uani 1 1 d . .
C32 C 0.8505(5) 0.5805(4) -0.1422(4) 0.0284(11) Uani 1 1 d . .
H32 H 0.8429 0.5995 -0.0695 0.034 Uiso 1 1 calc . U
C33 C 0.9788(6) 0.5288(5) -0.2122(5) 0.0395(13) Uani 1 1 d . .
H33 H 1.0592 0.5130 -0.1874 0.047 Uiso 1 1 calc . U
C34 C 0.9905(6) 0.5000(5) -0.3181(4) 0.0409(14) Uani 1 1 d . .
H34 H 1.0784 0.4639 -0.3656 0.049 Uiso 1 1 calc . U
C35 C 0.8747(6) 0.5240(5) -0.3543(4) 0.0409(14) Uani 1 1 d . .
H35 H 0.8828 0.5048 -0.4271 0.049 Uiso 1 1 calc . U
C36 C 0.7463(5) 0.5760(4) -0.2850(4) 0.0296(11) Uani 1 1 d . .
H36 H 0.6667 0.5923 -0.3108 0.036 Uiso 1 1 calc . U
C41 C 0.4699(5) 0.7523(4) -0.1711(3) 0.0193(9) Uani 1 1 d . .
C42 C 0.3517(5) 0.7173(4) -0.1881(4) 0.0290(11) Uani 1 1 d . .
H42 H 0.3196 0.6448 -0.1576 0.035 Uiso 1 1 calc . U
C43 C 0.2809(6) 0.7887(5) -0.2499(5) 0.0386(13) Uani 1 1 d . .
H43 H 0.2004 0.7646 -0.2618 0.046 Uiso 1 1 calc . U
C44 C 0.3260(7) 0.8944(5) -0.2942(5) 0.0434(15) Uani 1 1 d . .
H44 H 0.2756 0.9435 -0.3350 0.052 Uiso 1 1 calc . U
C45 C 0.4451(6) 0.9288(4) -0.2790(4) 0.0335(12) Uani 1 1 d . .
H45 H 0.4777 1.0005 -0.3111 0.040 Uiso 1 1 calc . U
C46 C 0.5168(5) 0.8590(4) -0.2172(4) 0.0251(10) Uani 1 1 d . .
H46 H 0.5977 0.8833 -0.2061 0.030 Uiso 1 1 calc . U

loop_
_atom_site_aniso_label
_atom_site_aniso_U_11
_atom_site_aniso_U_22
_atom_site_aniso_U_33
_atom_site_aniso_U_23
_atom_site_aniso_U_13
_atom_site_aniso_U_12
Pb1 0.02325(10) 0.01795(8) 0.02669(10) -0.00221(6) -0.01146(7) -0.00359(6)
P1 0.0168(6) 0.0153(5) 0.0185(6) 0.0007(4) -0.0076(5) -0.0023(4)
S1 0.0232(6) 0.0225(5) 0.0332(7) -0.0001(5) -0.0052(5) -0.0024(5)
S2 0.0291(6) 0.0253(5) 0.0282(6) -0.0058(5) -0.0194(5) 0.0017(5)
C1 0.021(2) 0.018(2) 0.021(2) -0.0006(17) -0.0067(19) -0.0055(17)
C11 0.015(2) 0.022(2) 0.029(2) -0.0019(18) -0.0051(19) -0.0061(17)
C12 0.013(2) 0.028(2) 0.030(3) 0.0006(19) -0.004(2) -0.0051(18)
C13 0.024(3) 0.029(2) 0.042(3) 0.001(2) -0.011(2) -0.002(2)
C14 0.023(3) 0.027(2) 0.052(3) -0.014(2) -0.011(3) 0.004(2)
C15 0.026(3) 0.040(3) 0.041(3) -0.019(2) -0.011(2) -0.002(2)
C16 0.019(2) 0.041(3) 0.031(3) -0.004(2) -0.009(2) -0.005(2)
C17 0.038(3) 0.032(3) 0.029(3) 0.004(2) -0.010(2) -0.006(2)
C18 0.040(3) 0.056(4) 0.034(3) -0.006(3) -0.013(3) 0.001(3)
C21 0.023(2) 0.021(2) 0.023(2) 0.0032(17) -0.016(2) -0.0009(18)
C22 0.022(2) 0.025(2) 0.027(2) 0.0030(18) -0.015(2) -0.0064(18)
C23 0.044(3) 0.031(3) 0.036(3) 0.003(2) -0.025(3) -0.015(2)
C24 0.059(4) 0.037(3) 0.031(3) -0.006(2) -0.023(3) -0.008(3)
C25 0.040(3) 0.042(3) 0.023(3) 0.007(2) -0.010(2) -0.006(2)
C26 0.030(3) 0.025(2) 0.025(2) 0.0077(18) -0.016(2) -0.0056(19)
C27 0.036(3) 0.040(3) 0.037(3) 0.007(2) -0.015(3) -0.017(2)
C28 0.035(3) 0.038(3) 0.043(3) 0.017(2) -0.020(3) -0.017(2)
C31 0.021(2) 0.0163(19) 0.019(2) 0.0024(16) -0.0051(19) 0.0004(17)
C32 0.024(3) 0.033(2) 0.026(3) 0.002(2) -0.010(2) 0.005(2)
C33 0.022(3) 0.048(3) 0.041(3) 0.009(3) -0.006(2) 0.005(2)
C34 0.032(3) 0.046(3) 0.028(3) -0.002(2) 0.005(2) 0.016(3)
C35 0.035(3) 0.055(3) 0.027(3) -0.007(2) -0.006(2) 0.004(3)
C36 0.026(3) 0.035(3) 0.027(3) -0.002(2) -0.007(2) -0.002(2)
C41 0.023(2) 0.0180(19) 0.016(2) -0.0024(16) -0.0060(18) 0.0034(17)
C42 0.025(3) 0.030(2) 0.035(3) 0.002(2) -0.016(2) -0.001(2)
C43 0.036(3) 0.042(3) 0.046(3) -0.003(3) -0.028(3) 0.003(2)
C44 0.058(4) 0.039(3) 0.039(3) -0.004(2) -0.033(3) 0.020(3)
C45 0.050(4) 0.024(2) 0.026(3) 0.006(2) -0.014(3) -0.002(2)
C46 0.030(3) 0.022(2) 0.023(2) 0.0016(18) -0.009(2) -0.0010(19)

loop_
_atom_type_symbol
_atom_type_description
_atom_type_scat_dispersion_real
_atom_type_scat_dispersion_imag
_atom_type_scat_source
C C 0.0033 0.0016 'International Tables Vol C Tables 4.2.6.8 and 6.1.1.4'
H H 0.0000 0.0000 'International Tables Vol C Tables 4.2.6.8 and 6.1.1.4'
P P 0.1023 0.0942 'International Tables Vol C Tables 4.2.6.8 and 6.1.1.4'
S S 0.1246 0.1234 'International Tables Vol C Tables 4.2.6.8 and 6.1.1.4'
Pb Pb -3.3944 10.1111 'International Tables Vol C Tables 4.2.6.8 and 6.1.1.4'

loop_
_geom_angle_atom_site_label_1
_geom_angle_atom_site_label_2
_geom_angle_atom_site_label_3
_geom_angle
_geom_angle_site_symmetry_1
S1 Pb1 S2 96.86(4) .
S1 Pb1 P1 85.43(4) .
S2 Pb1 P1 86.84(3) .
C31 P1 C41 105.3(2) .
C31 P1 C1 105.0(2) .
C41 P1 C1 104.4(2) .
C31 P1 Pb1 119.77(15) .
C41 P1 Pb1 108.43(14) .
C1 P1 Pb1 112.64(15) .
C11 S1 Pb1 95.85(15) .
C21 S2 Pb1 98.91(14) .
C1 C1 P1 112.1(4) 2_665
C1 C1 H1A 109.2 2_665
P1 C1 H1A 109.2 .
C1 C1 H1B 109.2 2_665
P1 C1 H1B 109.2 .
H1A C1 H1B 107.9 .
C12 C11 C16 120.1(4) .
C12 C11 S1 120.6(4) .
C16 C11 S1 119.3(4) .
C11 C12 C13 119.2(4) .
C11 C12 C17 121.5(4) .
C13 C12 C17 119.3(4) .
C14 C13 C12 120.7(5) .
C14 C13 H13 119.7 .
C12 C13 H13 119.7 .
C13 C14 C15 120.0(4) .
C13 C14 H14 120.0 .
C15 C14 H14 120.0 .
C14 C15 C16 121.5(5) .
C14 C15 H15 119.3 .
C16 C15 H15 119.3 .
C15 C16 C11 118.4(5) .
C15 C16 C18 120.0(5) .
C11 C16 C18 121.6(5) .
C12 C17 H17A 109.5 .
C12 C17 H17B 109.5 .
H17A C17 H17B 109.5 .
C12 C17 H17C 109.5 .
H17A C17 H17C 109.5 .
H17B C17 H17C 109.5 .
C16 C18 H18A 109.5 .
C16 C18 H18B 109.5 .
H18A C18 H18B 109.5 .
C16 C18 H18C 109.5 .
H18A C18 H18C 109.5 .
H18B C18 H18C 109.5 .
C26 C21 C22 120.4(4) .
C26 C21 S2 119.3(3) .
C22 C21 S2 120.2(4) .
C23 C22 C21 118.9(4) .
C23 C22 C27 118.9(4) .
C21 C22 C27 122.2(4) .
C24 C23 C22 121.1(5) .
C24 C23 H23 119.4 .
C22 C23 H23 119.4 .
C23 C24 C25 120.0(5) .
C23 C24 H24 120.0 .
C25 C24 H24 120.0 .
C26 C25 C24 120.9(5) .
C26 C25 H25 119.6 .
C24 C25 H25 119.6 .
C25 C26 C21 118.6(4) .
C25 C26 C28 119.9(5) .
C21 C26 C28 121.5(4) .
C22 C27 H27A 109.5 .
C22 C27 H27B 109.5 .
H27A C27 H27B 109.5 .
C22 C27 H27C 109.5 .
H27A C27 H27C 109.5 .
H27B C27 H27C 109.5 .
C26 C28 H28A 109.5 .
C26 C28 H28B 109.5 .
H28A C28 H28B 109.5 .
C26 C28 H28C 109.5 .
H28A C28 H28C 109.5 .
H28B C28 H28C 109.5 .
C36 C31 C32 118.8(4) .
C36 C31 P1 121.4(4) .
C32 C31 P1 119.7(3) .
C33 C32 C31 120.1(5) .
C33 C32 H32 120.0 .
C31 C32 H32 120.0 .
C34 C33 C32 120.3(5) .
C34 C33 H33 119.9 .
C32 C33 H33 119.9 .
C35 C34 C33 119.9(5) .
C35 C34 H34 120.1 .
C33 C34 H34 120.1 .
C34 C35 C36 120.2(5) .
C34 C35 H35 119.9 .
C36 C35 H35 119.9 .
C35 C36 C31 120.8(5) .
C35 C36 H36 119.6 .
C31 C36 H36 119.6 .
C42 C41 C46 119.6(4) .
C42 C41 P1 122.6(3) .
C46 C41 P1 117.7(3) .
C43 C42 C41 119.6(5) .
C43 C42 H42 120.2 .
C41 C42 H42 120.2 .
C44 C43 C42 120.7(5) .
C44 C43 H43 119.6 .
C42 C43 H43 119.6 .
C43 C44 C45 119.9(5) .
C43 C44 H44 120.1 .
C45 C44 H44 120.1 .
C46 C45 C44 120.2(5) .
C46 C45 H45 119.9 .
C44 C45 H45 119.9 .
C45 C46 C41 119.9(5) .
C45 C46 H46 120.1 .
C41 C46 H46 120.1 .

loop_
_geom_bond_atom_site_label_1
_geom_bond_atom_site_label_2
_geom_bond_distance
_geom_bond_site_symmetry_2
Pb1 S1 2.6079(13) .
Pb1 S2 2.6171(11) .
Pb1 P1 2.8161(11) .
P1 C31 1.815(5) .
P1 C41 1.821(4) .
P1 C1 1.828(4) .
S1 C11 1.787(4) .
S2 C21 1.779(4) .
C1 C1 1.530(8) 2_665
C1 H1A 0.9900 .
C1 H1B 0.9900 .
C11 C12 1.399(6) .
C11 C16 1.413(7) .
C12 C13 1.402(7) .
C12 C17 1.507(7) .
C13 C14 1.368(8) .
C13 H13 0.9500 .
C14 C15 1.382(8) .
C14 H14 0.9500 .
C15 C16 1.390(7) .
C15 H15 0.9500 .
C16 C18 1.500(8) .
C17 H17A 0.9800 .
C17 H17B 0.9800 .
C17 H17C 0.9800 .
C18 H18A 0.9800 .
C18 H18B 0.9800 .
C18 H18C 0.9800 .
C21 C26 1.404(7) .
C21 C22 1.407(6) .
C22 C23 1.391(7) .
C22 C27 1.514(7) .
C23 C24 1.366(8) .
C23 H23 0.9500 .
C24 C25 1.393(8) .
C24 H24 0.9500 .
C25 C26 1.391(7) .
C25 H25 0.9500 .
C26 C28 1.499(7) .
C27 H27A 0.9800 .
C27 H27B 0.9800 .
C27 H27C 0.9800 .
C28 H28A 0.9800 .
C28 H28B 0.9800 .
C28 H28C 0.9800 .
C31 C36 1.385(6) .
C31 C32 1.397(6) .
C32 C33 1.386(7) .
C32 H32 0.9500 .
C33 C34 1.385(8) .
C33 H33 0.9500 .
C34 C35 1.373(8) .
C34 H34 0.9500 .
C35 C36 1.385(7) .
C35 H35 0.9500 .
C36 H36 0.9500 .
C41 C42 1.389(6) .
C41 C46 1.402(6) .
C42 C43 1.388(7) .
C42 H42 0.9500 .
C43 C44 1.379(8) .
C43 H43 0.9500 .
C44 C45 1.385(8) .
C44 H44 0.9500 .
C45 C46 1.384(7) .
C45 H45 0.9500 .
C46 H46 0.9500 .

loop_
_geom_torsion_atom_site_label_1
_geom_torsion_atom_site_label_2
_geom_torsion_atom_site_label_3
_geom_torsion_atom_site_label_4
_geom_torsion
_geom_torsion_site_symmetry_4
C31 P1 C1 C1 67.1(5) 2_665
C41 P1 C1 C1 177.7(4) 2_665
Pb1 P1 C1 C1 -64.8(5) 2_665
Pb1 S1 C11 C12 80.6(4) .
Pb1 S1 C11 C16 -102.0(4) .
C16 C11 C12 C13 2.2(7) .
S1 C11 C12 C13 179.6(4) .
C16 C11 C12 C17 -176.5(4) .
S1 C11 C12 C17 1.0(6) .
C11 C12 C13 C14 -1.0(7) .
C17 C12 C13 C14 177.7(5) .
C12 C13 C14 C15 -1.2(8) .
C13 C14 C15 C16 2.1(8) .
C14 C15 C16 C11 -0.9(8) .
C14 C15 C16 C18 179.1(5) .
C12 C11 C16 C15 -1.2(7) .
S1 C11 C16 C15 -178.7(4) .
C12 C11 C16 C18 178.8(5) .
S1 C11 C16 C18 1.3(7) .
Pb1 S2 C21 C26 99.2(3) .
Pb1 S2 C21 C22 -84.7(3) .
C26 C21 C22 C23 -0.1(7) .
S2 C21 C22 C23 -176.2(4) .
C26 C21 C22 C27 179.1(4) .
S2 C21 C22 C27 3.1(6) .
C21 C22 C23 C24 -0.4(7) .
C27 C22 C23 C24 -179.7(5) .
C22 C23 C24 C25 -0.2(8) .
C23 C24 C25 C26 1.4(8) .
C24 C25 C26 C21 -2.0(7) .
C24 C25 C26 C28 177.9(5) .
C22 C21 C26 C25 1.3(7) .
S2 C21 C26 C25 177.4(4) .
C22 C21 C26 C28 -178.5(4) .
S2 C21 C26 C28 -2.5(6) .
C41 P1 C31 C36 -29.7(4) .
C1 P1 C31 C36 80.2(4) .
Pb1 P1 C31 C36 -152.0(3) .
C41 P1 C31 C32 152.0(4) .
C1 P1 C31 C32 -98.1(4) .
Pb1 P1 C31 C32 29.7(4) .
C36 C31 C32 C33 -0.1(7) .
P1 C31 C32 C33 178.3(4) .
C31 C32 C33 C34 -0.4(8) .
C32 C33 C34 C35 0.7(9) .
C33 C34 C35 C36 -0.4(9) .
C34 C35 C36 C31 -0.1(9) .
C32 C31 C36 C35 0.3(7) .
P1 C31 C36 C35 -178.0(4) .
C31 P1 C41 C42 110.3(4) .
C1 P1 C41 C42 -0.1(4) .
Pb1 P1 C41 C42 -120.4(4) .
C31 P1 C41 C46 -72.7(4) .
C1 P1 C41 C46 177.0(3) .
Pb1 P1 C41 C46 56.6(4) .
C46 C41 C42 C43 -0.4(7) .
P1 C41 C42 C43 176.5(4) .
C41 C42 C43 C44 -0.3(8) .
C42 C43 C44 C45 1.4(9) .
C43 C44 C45 C46 -1.7(9) .
C44 C45 C46 C41 0.9(8) .
C42 C41 C46 C45 0.2(7) .
P1 C41 C46 C45 -177.0(4) .
